data_1576657
loop_
_publ_author_name
'Li, Ru-Yan'
'Tang, Meng-Juan'
'Li, Yun-Lan'
'Yang, Fan'
'Zou, Hua-Hong'
'Wang, Hai-Ling'
'Zhu, Zhong-Hong'

_publ_section_title
;
 Improving the conjugation of organic ligands enhances the antenna effect
 and promotes the luminescence and optical imaging of chiral mononuclear
 Eu(iii) complexes.
;
_journal_issue 8
_journal_name_full 'Chemical science'
_journal_page_first 4157
_journal_page_last 4167
_journal_paper_doi 10.1039/d5sc09594h
_journal_volume 17
_journal_year 2026
_chemical_absolute_configuration unk
_chemical_formula_moiety '2(C26 H20 Eu N7 O9), [+ solvents]'
_chemical_formula_sum 'C52 H44 Eu2 N14 O18'
_chemical_formula_weight 1456.941
_space_group_crystal_system triclinic
_space_group_IT_number 1
_space_group_name_Hall 'P 1'
_space_group_name_H-M_alt 'P 1'
_symmetry_Int_Tables_number 1
_atom_sites_solution_primary dual
_audit_creation_date 2025-09-11
_audit_creation_method
;
Olex2 1.5
(compiled 2024.02.16 svn.r378c4104 for OlexSys, GUI svn.r6928)
;
_audit_update_record
;
2025-10-14 deposited with the CCDC.	2025-12-26 downloaded from the CCDC.
;
_cell_angle_alpha 75.718(3)
_cell_angle_beta 68.740(3)
_cell_angle_gamma 77.160(2)
_cell_formula_units_Z 1
_cell_length_a 9.5275(2)
_cell_length_b 12.6485(3)
_cell_length_c 12.7241(4)
_cell_measurement_reflns_used 14399
_cell_measurement_temperature 100.00(18)
_cell_measurement_theta_max 76.8670
_cell_measurement_theta_min 3.7830
_cell_volume 1369.80(7)
_computing_cell_refinement 'CrysAlisPro 1.171.43.115a (Rigaku OD, 2024)'
_computing_data_collection 'CrysAlisPro 1.171.43.115a (Rigaku OD, 2024)'
_computing_data_reduction 'CrysAlisPro 1.171.43.115a (Rigaku OD, 2024)'
_computing_molecular_graphics 'Olex2 1.5 (Dolomanov et al., 2009)'
_computing_publication_material 'Olex2 1.5 (Dolomanov et al., 2009)'
_computing_structure_refinement 'olex2.refine 1.5 (Bourhis et al., 2015)'
_computing_structure_solution 'SHELXT 2014/5 (Sheldrick, 2014)'
_diffrn_ambient_environment N~2~
_diffrn_ambient_temperature 100.00(18)
_diffrn_detector 'Hybrid Pixel Array Detector'
_diffrn_detector_area_resol_mean 10.0000
_diffrn_detector_type HyPix
_diffrn_measured_fraction_theta_full 0.9996
_diffrn_measured_fraction_theta_max 0.9996
_diffrn_measurement_details
;
List of Runs (angles in degrees, time in seconds):

  # Type    Start    End  Width  t~exp~   \w     \q     \k     \f   Frames
#--------------------------------------------------------------------------
  1  \w    -36.00  28.00   0.50    1.30    --  -47.12  31.00 177.00  128
  2  \w    -27.00  36.00   0.50    1.30    --   47.12 -31.00  17.00  126
  3  \w     33.00 122.00   0.50    1.30    --   47.12  31.00 177.00  178
  4  \w     33.00 122.00   0.50    1.30    --   47.12  31.00 177.00  178
  5  \w   -166.00 -76.00   0.50    3.00    --  -91.75 -31.00  17.00  180
  6  \w     93.00 178.00   0.50    3.00    --  107.94  31.00 177.00  170
  7  \w   -101.00 -37.00   0.50    1.30    --  -47.12 -31.00  17.00  128
  8  \w   -101.00 -76.00   0.50    1.30    --  -47.12-125.00   0.00   50
  9  \w    -62.00  26.00   0.50    1.30    --  -47.12  57.00-120.00  176
 10  \w   -114.00 -85.00   0.50    1.30    --  -47.12-125.00 -90.00   58
 11  \w   -117.00 -87.00   0.50    1.30    --  -47.12-125.00-180.00   60
 12  \w     35.00  71.00   0.50    1.30    --   47.12-125.00  60.00   72
 13  \w    -50.00 -25.00   0.50    3.00    --  -91.75  45.00 -60.00   50
 14  \w    -90.00 -64.00   0.50    3.00    --  -91.75 125.00-150.00   52
 15  \w   -151.00 -74.00   0.50    3.00    --  -91.75 -15.00 -60.00  154
 16  \w    -62.00 -20.00   0.50    3.00    --  -91.75  77.00 120.00   84
 17  \w    -95.00 -69.00   0.50    3.00    --  -91.75  77.00 120.00   52
 18  \w    -51.00 -19.00   0.50    3.00    --  -91.75  45.00 120.00   64
 19  \w    -55.00 -22.00   0.50    3.00    --  -91.75 125.00-150.00   66
 20  \w    -51.00 -20.00   0.50    3.00    --  -91.75  45.00-180.00   62
 21  \w    -47.00 -21.00   0.50    3.00    --  -91.75  45.00 -30.00   52
 22  \w    -50.00 -21.00   0.50    3.00    --  -91.75  45.00  30.00   58
 23  \w     82.00 112.00   0.50    3.00    --  107.94-125.00 -90.00   60
 24  \w     42.00  75.00   0.50    3.00    --  107.94-125.00 -90.00   66
 25  \w     37.00 102.00   0.50    3.00    --  107.94 -77.00 120.00  130
 26  \w     94.00 170.00   0.50    3.00    --  107.94  45.00  90.00  152
 27  \w     82.00 116.00   0.50    3.00    --  107.94-125.00-180.00   68
 28  \w     42.00  79.00   0.50    3.00    --  107.94-125.00-180.00   74
 29  \w     63.00 116.00   0.50    3.00    --  107.94-125.00 -30.00  106
 30  \w    138.00 175.00   0.50    3.00    --  107.94  30.00-150.00   74
 31  \w     36.00  95.00   0.50    3.00    --  107.94 -94.00  60.00  118
 32  \w     35.00 106.00   0.50    3.00    --  107.94 -94.00 -30.00  142
 33  \w     45.00  93.00   0.50    3.00    --  107.94-125.00-120.00   96
 34  \w     93.00 123.00   0.50    3.00    --  107.94  30.00-150.00   60
 35  \w     36.00 106.00   0.50    3.00    --  107.94 -77.00-120.00  140
 36  \w     40.00  65.00   0.50    3.00    --  107.94 -61.00   0.00   50
 37  \w     45.00 101.00   0.50    3.00    --  107.94 -77.00 -30.00  112
 38  \w     41.00  66.00   0.50    3.00    --  107.94 -61.00-180.00   50
 39  \w     99.00 131.00   0.50    3.00    --  107.94  30.00 -60.00   64
 40  \w     81.00 115.00   0.50    3.00    --  107.94-125.00 120.00   68
 41  \w    145.00 177.00   0.50    3.00    --  107.94  30.00 -60.00   64
 42  \w     97.00 123.00   0.50    3.00    --  107.94-133.00-149.76   52
 43  \w     42.00  68.00   0.50    3.00    --  107.94-125.00 120.00   52
 44  \w    148.00 175.00   0.50    3.00    --  107.94  31.00 177.00   54
;
_diffrn_measurement_device 'four-circle diffractometer'
_diffrn_measurement_device_type 'XtaLAB Synergy, Dualflex, HyPix'
_diffrn_measurement_method '\w scans'
_diffrn_orient_matrix_type 'CrysAlisPro convention (1999,Acta A55,543-557)'
_diffrn_orient_matrix_UB_11 -0.0410746000
_diffrn_orient_matrix_UB_12 -0.0070875000
_diffrn_orient_matrix_UB_13 0.1300798000
_diffrn_orient_matrix_UB_21 -0.1655201000
_diffrn_orient_matrix_UB_22 0.0504241000
_diffrn_orient_matrix_UB_23 0.0079125000
_diffrn_orient_matrix_UB_31 -0.0410458000
_diffrn_orient_matrix_UB_32 -0.1164142000
_diffrn_orient_matrix_UB_33 0.0218765000
_diffrn_radiation_monochromator mirror
_diffrn_radiation_probe x-ray
_diffrn_radiation_type 'Cu K\a'
_diffrn_radiation_wavelength 1.54184
_diffrn_reflns_av_R_equivalents 0.0413
_diffrn_reflns_av_unetI/netI 0.0339
_diffrn_reflns_Laue_measured_fraction_full 0.9996
_diffrn_reflns_Laue_measured_fraction_max 0.9996
_diffrn_reflns_limit_h_max 11
_diffrn_reflns_limit_h_min -11
_diffrn_reflns_limit_k_max 11
_diffrn_reflns_limit_k_min -15
_diffrn_reflns_limit_l_max 16
_diffrn_reflns_limit_l_min -15
_diffrn_reflns_number 17689
_diffrn_reflns_point_group_measured_fraction_full 0.7331
_diffrn_reflns_point_group_measured_fraction_max 0.7331
_diffrn_reflns_theta_full 66.5913
_diffrn_reflns_theta_max 66.59
_diffrn_reflns_theta_min 3.65
_diffrn_source 'micro-focus sealed X-ray tube'
_diffrn_source_type 'PhotonJet (Cu) X-ray Source'
_exptl_absorpt_coefficient_mu 16.980
_exptl_absorpt_correction_T_max 1.00000
_exptl_absorpt_correction_T_min 0.20934
_exptl_absorpt_correction_type multi-scan
_exptl_absorpt_process_details
;
CrysAlisPro 1.171.43.115a (Rigaku Oxford Diffraction, 2024)
Empirical absorption correction using spherical harmonics,
implemented in SCALE3 ABSPACK scaling algorithm.
;
_exptl_crystal_colour colourless
_exptl_crystal_colour_primary colourless
_exptl_crystal_density_diffrn 1.766
_exptl_crystal_description block
_exptl_crystal_F_000 711.126
_refine_diff_density_max 2.9410
_refine_diff_density_min -2.3081
_refine_diff_density_rms 0.2023
_refine_ls_abs_structure_details 'Hooft, R.W.W., Straver, L.H., Spek, A.L. (2010). J. Appl. Cryst., 43, 665-668.'
_refine_ls_abs_structure_Flack -0.001(2)
_refine_ls_d_res_high 0.8401
_refine_ls_d_res_low 12.1244
_refine_ls_goodness_of_fit_ref 1.0388
_refine_ls_hydrogen_treatment constr
_refine_ls_matrix_type full
_refine_ls_number_constraints 88
_refine_ls_number_parameters 775
_refine_ls_number_reflns 7089
_refine_ls_number_restraints 325
_refine_ls_restrained_S_all 1.0133
_refine_ls_R_factor_all 0.0713
_refine_ls_R_factor_gt 0.0706
_refine_ls_shift/su_max 0.0010
_refine_ls_shift/su_mean 0.0000
_refine_ls_structure_factor_coef Fsqd
_refine_ls_weighting_details 'w=1/[\s^2^(Fo^2^)+(0.1713P)^2^] where P=(Fo^2^+2Fc^2^)/3'
_refine_ls_weighting_scheme calc
_refine_ls_wR_factor_gt 0.1782
_refine_ls_wR_factor_ref 0.1793
_reflns_Friedel_coverage 0.467
_reflns_limit_h_max 11
_reflns_limit_h_min -11
_reflns_limit_k_max 10
_reflns_limit_k_min -15
_reflns_limit_l_max 15
_reflns_limit_l_min -15
_reflns_number_gt 6907
_reflns_number_total 7089
_reflns_threshold_expression I>=2u(I)
_cod_data_source_file d5sc09594h2.cif
_cod_data_source_block LRY-S_auto
_cod_depositor_comments 'Adding full bibliography for 1576656--1576657.cif.'
_cod_original_sg_symbol_Hall ' P 1'
_cod_database_code 1576657
_chemical_oxdiff_formula 'C H O N  Eu'
_olex2_refinement_description
;
1. Fixed Uiso
 At 1.2 times of:
  All C(H) groups
2. Restrained distances
 C19-C18 = C16-C15 = C15-C20
 1.37 with sigma of 0.02
 C19-C20
 1.38 with sigma of 0.02
 C18-C17 = C17-C16
 1.36 with sigma of 0.02
 C1-C2 = C4-C5 = C5-N1
 1.37 with sigma of 0.02
 C1-N1
 1.38 with sigma of 0.02
 C2-C3 = C3-C4
 1.36 with sigma of 0.02
 C19-C17 = C17-C15 = C16-C20
 2.37 with sigma of 0.04
 C19-C15
 2.38 with sigma of 0.04
 C18-C16
 2.36 with sigma of 0.04
 C1-C3 = C3-C5 = C4-N1
 2.37 with sigma of 0.04
 C1-C5
 2.38 with sigma of 0.04
 C2-C4
 2.36 with sigma of 0.04
 C19-C18 \\sim C18-C17 \\sim C17-C16 \\sim C16-C15 \\sim C15-C20 \\sim C20-C19
 with sigma of 0.02
 C19-C15 \\sim C19-C17 \\sim C15-C17 \\sim C16-C18 \\sim C16-C20 \\sim C20-C18
 with sigma of 0.04
 C1-C2 \\sim C2-C3 \\sim C3-C4 \\sim C4-C5 \\sim C5-N1 \\sim N1-C1
 with sigma of 0.02
 C1-C5 \\sim C1-C3 \\sim C5-C3 \\sim C4-C2 \\sim C4-N1 \\sim N1-C2
 with sigma of 0.04
3. Restrained planarity
 C19, C18, C17, C16, C15, C20
 with sigma of 0.1
 C1, C2, C3, C4, C5, N1
 with sigma of 0.1
4. Uiso/Uaniso restraints and constraints
C19 \\sim C18 \\sim C17 \\sim C16 \\sim C15 \\sim C20: within 2A with sigma of
0.04 and sigma for terminal atoms of 0.08 within 2A
C1 \\sim C2 \\sim C3 \\sim C4 \\sim C5 \\sim N1: within 2A with sigma of 0.04
and sigma for terminal atoms of 0.08 within 2A
Uanis(N13) \\sim Ueq, Uanis(C9) \\sim Ueq, Uanis(C47) \\sim Ueq, Uanis(O9)
\\sim Ueq: with sigma of 0.05 and sigma for terminal atoms of 0.1
: with sigma of 0.02 and sigma for terminal atoms of 0.04
: with sigma of 0.01 and sigma for terminal atoms of 0.02
: with sigma of 0.01 and sigma for terminal atoms of 0.02
: with sigma of 0.05 and sigma for terminal atoms of 0.1
: with sigma of 0.005 and sigma for terminal atoms of 0.01
: with sigma of 0.007 and sigma for terminal atoms of 0.014
Uanis(N13) \\sim Ueq: with sigma of 0.003 and sigma for terminal atoms of 0.006
Uanis(O9) \\sim Ueq: with sigma of 0.005 and sigma for terminal atoms of 0.01
Uanis(C9) \\sim Ueq, Uanis(C47) \\sim Ueq, Uanis(C14) \\sim Ueq, Uanis(C52)
\\sim Ueq: with sigma of 0.01 and sigma for terminal atoms of 0.02
Uanis(O5) \\sim Ueq: with sigma of 0.005 and sigma for terminal atoms of 0.01
: with sigma of 0.01 and sigma for terminal atoms of 0.02
: with sigma of 0.03 and sigma for terminal atoms of 0.06
Uanis(O10) \\sim Ueq: with sigma of 0.005 and sigma for terminal atoms of 0.01
Uanis(C24) \\sim Ueq: with sigma of 0.005 and sigma for terminal atoms of 0.01
Uanis(C32) \\sim Ueq, Uanis(C33) \\sim Ueq: with sigma of 0.005 and sigma for
terminal atoms of 0.01
Uanis(C7) \\sim Ueq, Uanis(C30) \\sim Ueq, Uanis(C42) \\sim Ueq: with sigma of
0.005 and sigma for terminal atoms of 0.01
Uanis(C51) \\sim Ueq: with sigma of 0.005 and sigma for terminal atoms of 0.01
Uanis(C48) \\sim Ueq: with sigma of 0.005 and sigma for terminal atoms of 0.01
Uanis(C41) \\sim Ueq: with sigma of 0.005 and sigma for terminal atoms of 0.01
5. Rigid body (RIGU) restrains
 C19, C18, C17, C16, C15, C20
 with sigma for 1-2 distances of 0.004 and sigma for 1-3 distances of 0.004
 C1, C2, C3, C4, C5, N1
 with sigma for 1-2 distances of 0.004 and sigma for 1-3 distances of 0.004
6.a Ternary CH refined with riding coordinates:
 C14(H14), C40(H40), C33(H33), C7(H7)
6.b Aromatic/amide H refined with riding coordinates:
 C39(H39), C38(H38), C37(H37), C36(H36), C35(H35), C42(H42), C43(H43),
 C44(H44), C45(H45), C46(H46), C9(H9), C10(H10), C11(H11), C12(H12), C13(H13),
 C20(H20), C19(H19), C18(H18), C17(H17), C16(H16), C52(H52), C49(H49), C50(H50),
  C51(H51), C27(H27), C28(H28), C29(H29), C30(H30), C26(H26), C23(H23),
 C24(H24), C25(H25), C1(H1), C4(H4), C3(H3), C2(H2), C6(H6), C32(H32), C21(H21),
  C47(H47)
;
_olex2_submission_special_instructions 'No special instructions were received'
_oxdiff_exptl_absorpt_empirical_details
;
Empirical correction (ABSPACK) includes:
- Absorption correction using spherical harmonics
- Frame scaling
;
_oxdiff_exptl_absorpt_empirical_full_max 2.704
_oxdiff_exptl_absorpt_empirical_full_min 0.509

loop_
_space_group_symop_id
_space_group_symop_operation_xyz
1 x,y,z

loop_
_atom_site_label
_atom_site_type_symbol
_atom_site_fract_x
_atom_site_fract_y
_atom_site_fract_z
_atom_site_U_iso_or_equiv
_atom_site_adp_type
_atom_site_occupancy
_atom_site_refinement_flags_posn
_atom_site_refinement_flags_adp
Eu1 Eu 0.618872(19) 0.686866(18) 0.666608(17) 0.01104(18) Uani 1.000000 . .
Eu2 Eu 0.404047(19) 0.293544(18) 0.335550(17) 0.01053(18) Uani 1.000000 . .
O9 O 0.3107(6) 0.4605(6) 0.4323(5) 0.0179(14) Uani 1.000000 . U
N13 N 0.6419(8) 0.8870(7) 0.7262(7) 0.0145(19) Uani 1.000000 . U
O2 O 0.6058(7) 0.3475(6) 0.1499(5) 0.0190(15) Uani 1.000000 . .
N7 N 0.4439(9) 0.4878(8) 0.4020(6) 0.019(2) Uani 1.000000 . .
O7 O 0.4626(7) 0.5763(6) 0.4141(5) 0.0233(19) Uani 1.000000 . .
O8 O 0.5570(6) 0.4181(5) 0.3577(5) 0.0153(14) Uani 1.000000 . .
O13 O 0.6743(8) 0.9664(7) 0.7493(6) 0.031(2) Uani 1.000000 . .
O5 O 0.4471(6) 0.1638(5) 0.2013(5) 0.0167(14) Uani 1.000000 . U
N11 N 0.8649(7) 0.6455(6) 0.7185(6) 0.0134(16) Uani 1.000000 . .
O3 O 0.4101(6) 0.4720(6) 0.1925(5) 0.0173(15) Uani 1.000000 . .
O10 O 0.4101(7) 0.4686(6) 0.9499(5) 0.0223(16) Uani 1.000000 . U
C51 C 0.9942(9) 0.5912(8) 0.8584(7) 0.0150(18) Uani 1.000000 . U
C52 C 0.8601(9) 0.6231(8) 0.8276(7) 0.0148(19) Uani 1.000000 . U
N2 N 0.1478(8) 0.2954(7) 0.4975(6) 0.0148(17) Uani 1.000000 . .
C10 C -0.2108(11) 0.1650(10) 0.8167(8) 0.022(2) Uani 1.000000 . .
O6 O 0.3264(7) 0.1065(6) 0.3793(5) 0.0201(15) Uani 1.000000 . .
O15 O 0.6738(7) 0.8795(6) 0.6227(5) 0.0187(15) Uani 1.000000 . .
N5 N 0.5481(8) 0.4486(7) 0.1326(6) 0.0167(18) Uani 1.000000 . .
C12 C -0.1784(11) 0.3101(10) 0.8904(8) 0.024(3) Uani 1.000000 . .
C6 C 0.0261(9) 0.3320(8) 0.4737(7) 0.0136(19) Uani 1.000000 . .
C11 C -0.2576(10) 0.2312(9) 0.9009(8) 0.026(3) Uani 1.000000 . .
C35 C 0.6813(10) 0.7290(8) 0.1874(7) 0.019(2) Uani 1.000000 . .
O1 O 0.6210(7) 0.5182(6) 0.0643(5) 0.0244(16) Uani 1.000000 . .
N4 N 0.6642(8) 0.1774(6) 0.3418(6) 0.0144(17) Uani 1.000000 . .
N8 N 0.3572(8) 0.7995(7) 0.6592(6) 0.0190(18) Uani 1.000000 . .
C8 C 0.0002(9) 0.2655(8) 0.7126(7) 0.0144(18) Uani 1.000000 . .
C28 C 0.0911(10) 0.8671(9) 0.7439(8) 0.021(2) Uani 1.000000 . .
N9 N 0.5960(8) 0.7573(7) 0.4687(6) 0.0134(18) Uani 1.000000 . .
C32 C 0.4690(9) 0.8064(8) 0.4552(7) 0.0127(18) Uani 1.000000 . U
O4 O 0.3334(7) 0.0177(6) 0.2489(5) 0.0220(17) Uani 1.000000 . .
C48 C 1.0018(9) 0.6356(8) 0.6341(7) 0.0141(18) Uani 1.000000 . U
O12 O 0.6168(6) 0.5199(6) 0.8177(5) 0.0181(15) Uani 1.000000 . .
O17 O 0.4877(6) 0.5466(6) 0.6454(5) 0.0203(16) Uani 1.000000 . .
O14 O 0.5829(7) 0.8118(6) 0.8019(5) 0.0212(16) Uani 1.000000 . .
N3 N 0.4155(8) 0.1978(7) 0.5321(6) 0.0136(18) Uani 1.000000 . .
C26 C 0.7901(9) 0.1643(7) 0.2491(7) 0.0146(19) Uani 1.000000 . .
C14 C 0.2736(9) 0.1847(8) 0.6328(7) 0.0138(18) Uani 1.000000 . U
C46 C 1.1214(9) 0.8241(8) 0.2567(7) 0.016(2) Uani 1.000000 . .
C30 C 0.1965(10) 0.8751(8) 0.5405(8) 0.018(2) Uani 1.000000 . U
C13 C -0.0489(10) 0.3311(8) 0.7963(7) 0.018(2) Uani 1.000000 . .
C22 C 0.6841(10) 0.1502(8) 0.4449(7) 0.0146(19) Uani 1.000000 . .
C24 C 0.9539(10) 0.0972(8) 0.3634(8) 0.020(2) Uani 1.000000 . U
C31 C 0.3382(10) 0.8293(8) 0.5539(7) 0.016(2) Uani 1.000000 . .
C36 C 0.6652(9) 0.7782(9) 0.0805(7) 0.020(2) Uani 1.000000 . .
C27 C 0.2349(10) 0.8231(8) 0.7491(8) 0.019(2) Uani 1.000000 . .
C23 C 0.8234(10) 0.1104(9) 0.4606(8) 0.021(2) Uani 1.000000 . .
N10 N 0.8736(8) 0.7126(7) 0.4988(6) 0.0161(18) Uani 1.000000 . .
C40 C 0.8668(9) 0.7672(8) 0.3840(6) 0.0150(18) Uani 1.000000 . .
N12 N 0.4758(8) 0.5379(8) 0.8762(6) 0.018(2) Uani 1.000000 . .
C21 C 0.5445(10) 0.1575(8) 0.5458(7) 0.015(2) Uani 1.000000 . .
C29 C 0.0728(10) 0.8941(9) 0.6354(8) 0.025(2) Uani 1.000000 . .
C42 C 1.0493(11) 0.6702(8) 0.2198(8) 0.018(2) Uani 1.000000 . U
O16 O 0.6084(7) 0.3939(6) 0.5809(5) 0.0238(17) Uani 1.000000 . .
C37 C 0.6778(10) 0.8863(9) 0.0386(7) 0.027(2) Uani 1.000000 . .
C50 C 1.1339(9) 0.5765(8) 0.7732(7) 0.018(2) Uani 1.000000 . .
C33 C 0.7308(9) 0.7356(8) 0.3668(7) 0.0146(18) Uani 1.000000 . U
C25 C 0.9340(10) 0.1224(8) 0.2597(8) 0.020(2) Uani 1.000000 . .
N14 N 0.6108(9) 0.4835(8) 0.5987(6) 0.016(2) Uani 1.000000 . .
O11 O 0.4087(7) 0.6345(6) 0.8477(5) 0.0191(16) Uani 1.000000 . .
C44 C 1.2863(10) 0.7347(8) 0.1008(7) 0.018(2) Uani 1.000000 . .
C49 C 1.1382(9) 0.5972(8) 0.6594(7) 0.0124(18) Uani 1.000000 . .
C41 C 1.0154(9) 0.7525(7) 0.2855(7) 0.0124(18) Uani 1.000000 . U
C45 C 1.2568(10) 0.8137(9) 0.1662(7) 0.017(2) Uani 1.000000 . .
N6 N 0.3702(9) 0.0933(8) 0.2747(7) 0.021(2) Uani 1.000000 . .
C43 C 1.1831(11) 0.6622(9) 0.1266(8) 0.021(2) Uani 1.000000 . .
C9 C -0.0790(10) 0.1831(8) 0.7222(7) 0.019(2) Uani 1.000000 . U
C34 C 0.7126(9) 0.7892(8) 0.2507(7) 0.0137(19) Uani 1.000000 . .
C47 C 1.0001(10) 0.6710(8) 0.5176(7) 0.014(2) Uani 1.000000 . U
C7 C 0.1491(9) 0.2817(7) 0.6160(6) 0.0138(17) Uani 1.000000 . U
C39 C 0.7245(10) 0.8993(9) 0.2079(8) 0.020(2) Uani 1.000000 . .
C38 C 0.7077(11) 0.9486(9) 0.1017(7) 0.027(2) Uani 1.000000 . .
C19 C 0.3664(9) 0.2362(8) 0.8811(6) 0.023(2) Uani 1.000000 D U
C18 C 0.3324(11) 0.1413(8) 0.9602(7) 0.031(2) Uani 1.000000 D U
C17 C 0.2779(11) 0.0619(8) 0.9354(7) 0.038(3) Uani 1.000000 D U
C16 C 0.2585(12) 0.0758(9) 0.8302(7) 0.030(3) Uani 1.000000 D U
C15 C 0.2948(9) 0.1703(7) 0.7481(6) 0.0151(19) Uani 1.000000 D U
C20 C 0.3461(9) 0.2503(7) 0.7764(7) 0.0200(19) Uani 1.000000 D U
C1 C 0.1762(9) 0.3482(8) 0.1636(6) 0.018(2) Uani 1.000000 D U
C2 C 0.0505(8) 0.3839(7) 0.1291(6) 0.0171(19) Uani 1.000000 D U
C3 C -0.0894(8) 0.4059(7) 0.2095(6) 0.0162(19) Uani 1.000000 D U
C4 C -0.0998(9) 0.3905(8) 0.3228(6) 0.0157(18) Uani 1.000000 D U
C5 C 0.0288(8) 0.3524(7) 0.3540(6) 0.0132(18) Uani 1.000000 D U
N1 N 0.1697(7) 0.3320(6) 0.2744(5) 0.0137(16) Uani 1.000000 D U
O18 O 0.7340(6) 0.5242(6) 0.5719(5) 0.0193(15) Uani 1.000000 . .
H39 H 0.7443(10) 0.9421(9) 0.2514(8) 0.024(3) Uiso 1.000000 R .
H38 H 0.7167(11) 1.0244(9) 0.0726(7) 0.032(3) Uiso 1.000000 R .
H37 H 0.6662(10) 0.9194(9) -0.0339(7) 0.033(3) Uiso 1.000000 R .
H36 H 0.6453(9) 0.7355(9) 0.0370(7) 0.024(2) Uiso 1.000000 R .
H35 H 0.6706(10) 0.6534(8) 0.2166(7) 0.023(2) Uiso 1.000000 R .
H42 H 0.9802(11) 0.6192(8) 0.2391(8) 0.021(3) Uiso 1.000000 R .
H43 H 1.2035(11) 0.6078(9) 0.0811(8) 0.025(3) Uiso 1.000000 R .
H44 H 1.3778(10) 0.7295(8) 0.0377(7) 0.022(3) Uiso 1.000000 R .
H45 H 1.3293(10) 0.8615(9) 0.1494(7) 0.021(3) Uiso 1.000000 R .
H46 H 1.1007(9) 0.8807(8) 0.2997(7) 0.019(2) Uiso 1.000000 R .
H9 H -0.0447(10) 0.1385(8) 0.6650(7) 0.023(2) Uiso 1.000000 R .
H10 H -0.2674(11) 0.1091(10) 0.8236(8) 0.026(3) Uiso 1.000000 R .
H11 H -0.3461(10) 0.2196(9) 0.9657(8) 0.031(3) Uiso 1.000000 R .
H12 H -0.2111(11) 0.3532(10) 0.9488(8) 0.029(3) Uiso 1.000000 R .
H13 H 0.0047(10) 0.3889(8) 0.7893(7) 0.022(2) Uiso 1.000000 R .
H20 H 0.3677(9) 0.3163(7) 0.7224(7) 0.024(2) Uiso 1.000000 R .
H19 H 0.4035(9) 0.2912(8) 0.8986(6) 0.027(2) Uiso 1.000000 R .
H18 H 0.3467(11) 0.1307(8) 1.0324(7) 0.037(3) Uiso 1.000000 R .
H17 H 0.2535(11) -0.0029(8) 0.9908(7) 0.046(3) Uiso 1.000000 R .
H16 H 0.2203(12) 0.0207(9) 0.8136(7) 0.037(3) Uiso 1.000000 R .
H52 H 0.7640(9) 0.6288(8) 0.8864(7) 0.018(2) Uiso 1.000000 R .
H49 H 1.2321(9) 0.5854(8) 0.5998(7) 0.015(2) Uiso 1.000000 R .
H50 H 1.2250(9) 0.5527(8) 0.7921(7) 0.021(2) Uiso 1.000000 R .
H51 H 0.9886(9) 0.5800(8) 0.9364(7) 0.018(2) Uiso 1.000000 R .
H27 H 0.2486(10) 0.8084(8) 0.8219(8) 0.023(3) Uiso 1.000000 R .
H28 H 0.0077(10) 0.8787(9) 0.8112(8) 0.025(3) Uiso 1.000000 R .
H29 H -0.0241(10) 0.9251(9) 0.6276(8) 0.030(3) Uiso 1.000000 R .
H30 H 0.1859(10) 0.8930(8) 0.4665(8) 0.021(2) Uiso 1.000000 R .
H26 H 0.7803(9) 0.1842(7) 0.1748(7) 0.018(2) Uiso 1.000000 R .
H23 H 0.8315(10) 0.0922(9) 0.5354(8) 0.025(3) Uiso 1.000000 R .
H24 H 1.0521(10) 0.0716(8) 0.3708(8) 0.024(2) Uiso 1.000000 R .
H25 H 1.0189(10) 0.1115(8) 0.1931(8) 0.024(3) Uiso 1.000000 R .
H1 H 0.2726(9) 0.3342(8) 0.1072(6) 0.021(2) Uiso 1.000000 R .
H4 H -0.1955(9) 0.4062(8) 0.3792(6) 0.019(2) Uiso 1.000000 R .
H3 H -0.1778(8) 0.4314(7) 0.1871(6) 0.019(2) Uiso 1.000000 R .
H2 H 0.0598(8) 0.3934(7) 0.0505(6) 0.021(2) Uiso 1.000000 R .
H6 H -0.0672(9) 0.3463(8) 0.5331(7) 0.016(2) Uiso 1.000000 R .
H32 H 0.4606(9) 0.8277(8) 0.3804(7) 0.015(2) Uiso 1.000000 R .
H14 H 0.2380(9) 0.1163(8) 0.6321(7) 0.017(2) Uiso 1.000000 R .
H40 H 0.8416(9) 0.8480(8) 0.3854(6) 0.018(2) Uiso 1.000000 R .
H21 H 0.5508(10) 0.1320(8) 0.6209(7) 0.018(2) Uiso 1.000000 R .
H33 H 0.7515(9) 0.6540(8) 0.3696(7) 0.018(2) Uiso 1.000000 R .
H47 H 1.0920(10) 0.6636(8) 0.4551(7) 0.017(2) Uiso 1.000000 R .
H7 H 0.1811(9) 0.3496(7) 0.6216(6) 0.017(2) Uiso 1.000000 R .

loop_
_atom_site_aniso_label
_atom_site_aniso_U_11
_atom_site_aniso_U_22
_atom_site_aniso_U_33
_atom_site_aniso_U_12
_atom_site_aniso_U_13
_atom_site_aniso_U_23
Eu1 0.0092(3) 0.0157(3) 0.0071(3) -0.0052(2) -0.0011(2) 0.0006(2)
Eu2 0.0083(3) 0.0154(3) 0.0065(3) -0.0049(2) -0.00072(19) 0.0006(2)
O9 0.007(3) 0.021(3) 0.020(3) -0.0050(18) 0.0043(16) -0.0045(18)
N13 0.015(3) 0.013(3) 0.016(3) -0.0051(13) -0.0049(13) -0.0010(13)
O2 0.025(4) 0.017(4) 0.010(3) -0.007(3) -0.002(3) 0.003(3)
N7 0.023(4) 0.024(6) 0.008(4) -0.012(4) -0.001(3) 0.003(3)
O7 0.028(4) 0.025(5) 0.015(3) -0.017(4) 0.002(3) -0.002(3)
O8 0.009(3) 0.021(4) 0.017(3) -0.009(3) -0.001(2) -0.003(3)
O13 0.042(5) 0.029(5) 0.025(4) -0.004(4) -0.015(4) -0.002(4)
O5 0.013(3) 0.018(3) 0.014(3) -0.0085(18) 0.0013(17) 0.0012(18)
N11 0.012(4) 0.018(5) 0.009(3) -0.006(3) 0.000(3) -0.003(3)
O3 0.013(3) 0.019(4) 0.015(3) -0.008(3) -0.000(3) 0.004(3)
O10 0.020(3) 0.025(4) 0.018(3) -0.014(3) 0.001(2) 0.002(3)
C51 0.017(3) 0.016(4) 0.015(3) -0.008(2) -0.0068(19) -0.000(2)
C52 0.015(4) 0.017(5) 0.012(4) -0.010(3) 0.002(3) -0.005(3)
N2 0.014(4) 0.022(5) 0.005(3) -0.007(3) 0.000(3) 0.000(3)
C10 0.023(5) 0.027(6) 0.015(5) -0.019(5) -0.001(4) 0.001(4)
O6 0.022(3) 0.023(4) 0.013(3) -0.012(3) -0.000(3) 0.001(3)
O15 0.027(4) 0.022(4) 0.012(3) -0.010(3) -0.009(3) -0.002(3)
N5 0.020(4) 0.023(5) 0.007(3) -0.004(4) -0.006(3) 0.001(3)
C12 0.023(5) 0.033(7) 0.010(4) 0.002(5) -0.001(4) -0.003(4)
C6 0.009(4) 0.019(5) 0.010(4) -0.004(4) 0.003(3) -0.005(3)
C11 0.016(5) 0.035(7) 0.013(5) -0.006(5) 0.003(4) 0.010(4)
C35 0.021(5) 0.020(5) 0.017(4) -0.011(4) -0.004(4) 0.001(4)
O1 0.028(4) 0.025(4) 0.018(3) -0.018(3) -0.005(3) 0.009(3)
N4 0.013(4) 0.016(5) 0.015(4) -0.002(3) -0.005(3) -0.003(3)
N8 0.017(4) 0.023(5) 0.017(4) -0.003(4) -0.003(3) -0.005(4)
C8 0.011(4) 0.017(5) 0.009(4) -0.005(4) -0.001(3) 0.005(3)
C28 0.017(5) 0.019(5) 0.018(5) -0.004(4) 0.002(4) 0.002(4)
N9 0.014(4) 0.018(5) 0.011(4) -0.007(4) -0.002(3) -0.006(3)
C32 0.011(3) 0.014(4) 0.012(3) -0.005(2) -0.0017(19) 0.001(2)
O4 0.026(4) 0.025(4) 0.023(4) -0.017(3) -0.009(3) -0.008(3)
C48 0.013(3) 0.015(4) 0.014(3) -0.008(2) -0.0015(19) -0.001(2)
O12 0.010(3) 0.023(4) 0.016(3) -0.004(3) -0.002(3) 0.003(3)
O17 0.013(3) 0.029(5) 0.017(3) 0.004(3) -0.002(3) -0.010(3)
O14 0.022(3) 0.030(4) 0.011(3) -0.006(3) -0.004(3) 0.001(3)
N3 0.011(4) 0.019(5) 0.009(4) -0.008(3) 0.001(3) 0.001(3)
C26 0.017(5) 0.005(4) 0.017(4) -0.007(4) 0.002(4) -0.002(3)
C14 0.010(4) 0.017(4) 0.013(4) -0.007(3) 0.000(3) 0.000(3)
C46 0.010(4) 0.025(6) 0.011(4) -0.006(4) -0.002(3) 0.001(4)
C30 0.015(4) 0.018(4) 0.020(3) -0.006(2) -0.004(2) -0.003(2)
C13 0.028(5) 0.015(5) 0.015(4) -0.003(4) -0.009(4) -0.003(4)
C22 0.017(5) 0.011(5) 0.012(4) -0.008(4) 0.002(4) -0.000(4)
C24 0.012(3) 0.019(4) 0.026(3) -0.004(2) -0.003(2) -0.001(2)
C31 0.015(5) 0.015(5) 0.016(4) -0.005(4) -0.003(4) 0.002(4)
C36 0.018(4) 0.031(6) 0.014(4) -0.011(4) -0.001(4) -0.006(4)
C27 0.021(5) 0.020(6) 0.017(4) -0.013(4) -0.005(4) 0.005(4)
C23 0.022(5) 0.019(6) 0.019(4) -0.001(4) -0.008(4) 0.002(4)
N10 0.013(4) 0.022(5) 0.011(4) -0.007(3) -0.003(3) 0.004(3)
C40 0.015(4) 0.017(5) 0.009(4) -0.004(4) -0.001(3) 0.001(3)
N12 0.016(4) 0.033(6) 0.008(4) -0.015(4) -0.003(3) 0.000(3)
C21 0.016(4) 0.018(5) 0.013(4) -0.006(4) -0.005(3) -0.004(4)
C29 0.014(5) 0.020(6) 0.033(5) -0.005(4) -0.004(4) 0.008(4)
C42 0.019(4) 0.013(4) 0.020(3) -0.007(2) -0.006(2) 0.000(2)
O16 0.029(4) 0.020(4) 0.016(3) -0.007(3) 0.003(3) -0.006(3)
C37 0.024(5) 0.039(7) 0.010(4) 0.000(5) -0.005(4) 0.005(4)
C50 0.011(4) 0.021(6) 0.019(4) -0.004(4) -0.003(3) -0.002(4)
C33 0.015(3) 0.017(4) 0.010(3) -0.005(2) -0.0020(19) -0.002(2)
C25 0.016(5) 0.015(5) 0.028(5) -0.010(4) 0.003(4) -0.009(4)
N14 0.013(4) 0.026(6) 0.007(4) -0.005(4) 0.003(3) -0.003(4)
O11 0.017(3) 0.026(4) 0.010(3) -0.004(3) -0.001(3) 0.000(3)
C44 0.015(5) 0.022(6) 0.012(4) 0.001(4) 0.001(4) -0.006(4)
C49 0.009(4) 0.014(5) 0.016(4) -0.008(4) -0.001(3) -0.005(4)
C41 0.011(3) 0.012(4) 0.014(3) -0.005(2) -0.0020(19) -0.001(2)
C45 0.009(4) 0.029(6) 0.010(4) -0.007(4) 0.002(4) 0.000(4)
N6 0.022(4) 0.026(6) 0.017(4) -0.000(4) -0.009(3) -0.004(4)
C43 0.026(5) 0.015(6) 0.021(5) -0.004(5) -0.009(4) 0.001(4)
C9 0.020(4) 0.026(5) 0.008(3) -0.005(3) 0.001(3) -0.008(3)
C34 0.007(4) 0.021(5) 0.012(4) -0.008(4) 0.002(3) -0.003(4)
C47 0.010(4) 0.016(5) 0.015(4) -0.008(3) -0.001(3) -0.003(3)
C7 0.014(3) 0.017(4) 0.011(3) -0.007(2) -0.0026(19) -0.001(2)
C39 0.020(5) 0.019(5) 0.018(5) -0.003(4) -0.006(4) 0.002(4)
C38 0.034(6) 0.032(6) 0.012(4) -0.010(5) -0.005(4) 0.000(4)
C19 0.020(4) 0.031(5) 0.016(3) -0.001(3) -0.005(2) -0.006(2)
C18 0.039(6) 0.037(5) 0.017(4) -0.010(3) -0.011(3) -0.000(3)
C17 0.061(7) 0.038(6) 0.021(4) -0.020(4) -0.020(3) 0.007(3)
C16 0.044(7) 0.031(5) 0.019(4) -0.018(3) -0.013(3) 0.007(3)
C15 0.011(4) 0.024(4) 0.008(3) -0.004(3) -0.000(2) -0.001(2)
C20 0.016(4) 0.028(5) 0.015(3) -0.005(3) -0.004(2) -0.003(2)
C1 0.016(4) 0.026(6) 0.009(3) -0.008(3) -0.0010(19) 0.000(2)
C2 0.020(3) 0.020(5) 0.013(3) -0.009(3) -0.005(2) 0.000(2)
C3 0.013(3) 0.018(5) 0.018(3) -0.010(3) -0.004(2) 0.001(2)
C4 0.012(3) 0.016(5) 0.017(3) -0.007(2) -0.002(2) -0.000(2)
C5 0.011(3) 0.015(5) 0.010(3) -0.008(2) 0.0006(19) 0.005(2)
N1 0.007(3) 0.022(5) 0.011(3) -0.009(2) 0.0005(18) 0.000(2)
O18 0.007(3) 0.023(4) 0.023(3) -0.008(3) 0.003(2) -0.002(3)

loop_
_atom_type_symbol
_atom_type_scat_dispersion_real
_atom_type_scat_dispersion_imag
_atom_type_scat_Cromer_Mann_a1
_atom_type_scat_Cromer_Mann_a2
_atom_type_scat_Cromer_Mann_a3
_atom_type_scat_Cromer_Mann_a4
_atom_type_scat_Cromer_Mann_b1
_atom_type_scat_Cromer_Mann_b2
_atom_type_scat_Cromer_Mann_b3
_atom_type_scat_Cromer_Mann_b4
_atom_type_scat_Cromer_Mann_c
_atom_type_scat_source
_atom_type_scat_dispersion_source
C 0.01788 0.00908 2.31000 1.02000 1.58860 0.86500 20.84390 10.20750 0.56870 51.65120 0.21560 'International Tables Volume C Table 6.1.1.4 (pp. 500-502)' 'Brennan, Cowan, Rev. Sci. Instrum., 1992, 63, 850'
Eu -8.40252 11.10833 24.62740 19.08860 13.76030 2.92270 2.38790 0.19420 13.75460 123.17400 2.57450 'International Tables Volume C Table 6.1.1.4 (pp. 500-502)' 'Brennan, Cowan, Rev. Sci. Instrum., 1992, 63, 850'
H 0.00000 0.00000 0.49300 0.32291 0.14019 0.04081 10.51090 26.12570 3.14236 57.79970 0.00304 'International Tables Volume C Table 6.1.1.4 (pp. 500-502)' 'Brennan, Cowan, Rev. Sci. Instrum., 1992, 63, 850'
N 0.03110 0.01806 12.21260 3.13220 2.01250 1.16630 0.00570 9.89330 28.99750 0.58260 -11.52900 'International Tables Volume C Table 6.1.1.4 (pp. 500-502)' 'Brennan, Cowan, Rev. Sci. Instrum., 1992, 63, 850'
O 0.04960 0.03234 3.04850 2.28680 1.54630 0.86700 13.27710 5.70110 0.32390 32.90890 0.25080 'International Tables Volume C Table 6.1.1.4 (pp. 500-502)' 'Brennan, Cowan, Rev. Sci. Instrum., 1992, 63, 850'

loop_
_geom_angle_atom_site_label_1
_geom_angle_atom_site_label_2
_geom_angle_atom_site_label_3
_geom_angle
_geom_angle_site_symmetry_1
_geom_angle_site_symmetry_3
_geom_angle_publ_flag
O15 Eu1 N11 81.8(2) . . ?
N8 Eu1 N11 154.7(2) . . ?
N8 Eu1 O15 78.7(2) . . ?
N9 Eu1 N11 126.6(2) . . ?
N9 Eu1 O15 77.4(2) . . ?
N9 Eu1 N8 64.2(2) . . ?
O12 Eu1 N11 69.2(2) . . ?
O12 Eu1 O15 139.2(2) . . ?
O12 Eu1 N8 117.6(2) . . ?
O12 Eu1 N9 143.2(3) . . ?
O17 Eu1 N11 125.6(2) . . ?
O17 Eu1 O15 150.6(2) . . ?
O17 Eu1 N8 77.3(2) . . ?
O17 Eu1 N9 77.1(2) . . ?
O17 Eu1 O12 68.4(2) . . ?
O14 Eu1 N11 73.9(2) . . ?
O14 Eu1 O15 51.0(2) . . ?
O14 Eu1 N8 81.3(2) . . ?
O14 Eu1 N9 122.8(2) . . ?
O14 Eu1 O12 92.4(2) . . ?
O14 Eu1 O17 139.43(19) . . ?
N10 Eu1 N11 62.6(2) . . ?
N10 Eu1 O15 68.5(2) . . ?
N10 Eu1 N8 123.1(2) . . ?
N10 Eu1 N9 64.1(2) . . ?
N10 Eu1 O12 117.7(2) . . ?
N10 Eu1 O17 112.0(2) . . ?
N10 Eu1 O14 108.6(2) . . ?
O11 Eu1 N11 106.9(2) . . ?
O11 Eu1 O15 116.6(2) . . ?
O11 Eu1 N8 68.6(2) . . ?
O11 Eu1 N9 126.5(2) . . ?
O11 Eu1 O12 51.2(2) . . ?
O11 Eu1 O17 69.2(2) . . ?
O11 Eu1 O14 71.0(2) . . ?
O11 Eu1 N10 168.3(2) . . ?
O18 Eu1 N11 83.6(2) . . ?
O18 Eu1 O15 134.14(19) . . ?
O18 Eu1 N8 121.7(2) . . ?
O18 Eu1 N9 77.2(2) . . ?
O18 Eu1 O12 71.7(2) . . ?
O18 Eu1 O17 51.65(18) . . ?
O18 Eu1 O14 156.1(2) . . ?
O18 Eu1 N10 66.2(2) . . ?
O18 Eu1 O11 109.2(2) . . ?
O2 Eu2 O9 106.7(2) . . ?
O8 Eu2 O9 51.50(19) . . ?
O8 Eu2 O2 69.5(2) . . ?
O5 Eu2 O9 161.89(19) . . ?
O5 Eu2 O2 69.6(2) . . ?
O5 Eu2 O8 135.64(18) . . ?
O3 Eu2 O9 67.9(2) . . ?
O3 Eu2 O2 50.8(2) . . ?
O3 Eu2 O8 67.8(2) . . ?
O3 Eu2 O5 98.2(2) . . ?
N2 Eu2 O9 63.1(2) . . ?
N2 Eu2 O2 160.9(2) . . ?
N2 Eu2 O8 109.6(2) . . ?
N2 Eu2 O5 114.6(2) . . ?
N2 Eu2 O3 110.6(2) . . ?
O6 Eu2 O9 134.72(19) . . ?
O6 Eu2 O2 118.4(2) . . ?
O6 Eu2 O8 149.8(2) . . ?
O6 Eu2 O5 50.78(19) . . ?
O6 Eu2 O3 141.1(2) . . ?
O6 Eu2 N2 72.5(2) . . ?
N4 Eu2 O9 117.8(2) . . ?
N4 Eu2 O2 70.9(2) . . ?
N4 Eu2 O8 72.7(2) . . ?
N4 Eu2 O5 78.4(2) . . ?
N4 Eu2 O3 117.4(2) . . ?
N4 Eu2 N2 127.7(2) . . ?
N4 Eu2 O6 82.5(2) . . ?
N3 Eu2 O9 82.0(2) . . ?
N3 Eu2 O2 132.4(2) . . ?
N3 Eu2 O8 82.5(2) . . ?
N3 Eu2 O5 114.0(2) . . ?
N3 Eu2 O3 146.6(2) . . ?
N3 Eu2 N2 64.5(2) . . ?
N3 Eu2 O6 71.2(2) . . ?
N3 Eu2 N4 64.2(2) . . ?
N1 Eu2 O9 90.8(2) . . ?
N1 Eu2 O2 101.8(2) . . ?
N1 Eu2 O8 132.1(2) . . ?
N1 Eu2 O5 73.1(2) . . ?
N1 Eu2 O3 71.1(2) . . ?
N1 Eu2 N2 64.0(2) . . ?
N1 Eu2 O6 76.9(2) . . ?
N1 Eu2 N4 151.3(2) . . ?
N1 Eu2 N3 125.2(2) . . ?
N7 O9 Eu2 94.3(5) . . ?
O15 N13 O13 119.7(8) . . ?
O14 N13 O13 122.2(8) . . ?
O14 N13 O15 118.1(9) . . ?
N5 O2 Eu2 96.0(4) . . ?
O7 N7 O9 122.0(8) . . ?
O8 N7 O9 116.7(9) . . ?
O8 N7 O7 121.2(8) . . ?
N7 O8 Eu2 96.4(5) . . ?
N6 O5 Eu2 96.2(5) . . ?
C52 N11 Eu1 120.9(5) . . ?
C48 N11 Eu1 119.4(5) . . ?
C48 N11 C52 119.4(7) . . ?
N5 O3 Eu2 94.9(5) . . ?
C50 C51 C52 119.1(8) . . ?
H51 C51 C52 120.5(5) . . ?
H51 C51 C50 120.5(5) . . ?
C51 C52 N11 121.8(7) . . ?
H52 C52 N11 119.1(4) . . ?
H52 C52 C51 119.1(5) . . ?
C6 N2 Eu2 119.5(5) . . ?
C7 N2 Eu2 117.7(5) . . ?
C7 N2 C6 120.7(7) . . ?
C9 C10 C11 118.8(10) . . ?
H10 C10 C11 120.6(6) . . ?
H10 C10 C9 120.6(6) . . ?
N6 O6 Eu2 96.2(6) . . ?
N13 O15 Eu1 95.0(5) . . ?
O3 N5 O2 115.8(7) . . ?
O1 N5 O2 122.1(7) . . ?
O1 N5 O3 122.1(8) . . ?
C13 C12 C11 121.9(10) . . ?
H12 C12 C11 119.0(6) . . ?
H12 C12 C13 119.0(7) . . ?
C5 C6 N2 120.0(7) . . ?
H6 C6 N2 120.0(5) . . ?
H6 C6 C5 120.0(4) . . ?
C12 C11 C10 120.4(8) . . ?
H11 C11 C10 119.8(6) . . ?
H11 C11 C12 119.8(6) . . ?
C34 C35 C36 120.5(9) . . ?
H35 C35 C36 119.8(6) . . ?
H35 C35 C34 119.8(5) . . ?
C26 N4 Eu2 125.3(6) . . ?
C22 N4 Eu2 115.9(5) . . ?
C22 N4 C26 117.0(7) . . ?
C31 N8 Eu1 116.5(5) . . ?
C27 N8 Eu1 126.7(6) . . ?
C27 N8 C31 116.5(7) . . ?
C9 C8 C13 120.5(8) . . ?
C7 C8 C13 118.3(8) . . ?
C7 C8 C9 121.0(8) . . ?
C29 C28 C27 117.4(8) . . ?
H28 C28 C27 121.3(5) . . ?
H28 C28 C29 121.3(5) . . ?
C32 N9 Eu1 121.1(6) . . ?
C33 N9 Eu1 119.0(5) . . ?
C33 N9 C32 119.8(7) . . ?
C31 C32 N9 120.0(8) . . ?
H32 C32 N9 120.0(5) . . ?
H32 C32 C31 120.0(5) . . ?
C49 C48 N11 121.5(7) . . ?
C47 C48 N11 116.6(7) . . ?
C47 C48 C49 121.9(7) . . ?
N12 O12 Eu1 97.0(5) . . ?
N14 O17 Eu1 96.0(5) . . ?
N13 O14 Eu1 95.1(5) . . ?
C14 N3 Eu2 121.2(5) . . ?
C21 N3 Eu2 119.7(6) . . ?
C21 N3 C14 119.0(7) . . ?
C25 C26 N4 121.9(8) . . ?
H26 C26 N4 119.0(5) . . ?
H26 C26 C25 119.0(5) . . ?
C7 C14 N3 109.1(7) . . ?
C15 C14 N3 114.6(7) . . ?
C15 C14 C7 111.9(7) . . ?
H14 C14 N3 107.0(5) . . ?
H14 C14 C7 107.0(5) . . ?
H14 C14 C15 107.0(5) . . ?
C45 C46 C41 121.0(9) . . ?
H46 C46 C41 119.5(5) . . ?
H46 C46 C45 119.5(6) . . ?
C29 C30 C31 119.4(9) . . ?
H30 C30 C31 120.3(5) . . ?
H30 C30 C29 120.3(6) . . ?
C8 C13 C12 118.5(10) . . ?
H13 C13 C12 120.8(7) . . ?
H13 C13 C8 120.8(5) . . ?
C23 C22 N4 123.8(8) . . ?
C21 C22 N4 116.4(8) . . ?
C21 C22 C23 119.7(8) . . ?
C25 C24 C23 117.5(8) . . ?
H24 C24 C23 121.2(5) . . ?
H24 C24 C25 121.2(5) . . ?
C32 C31 N8 117.7(8) . . ?
C30 C31 N8 122.0(8) . . ?
C30 C31 C32 120.2(8) . . ?
C37 C36 C35 120.4(9) . . ?
H36 C36 C35 119.8(6) . . ?
H36 C36 C37 119.8(5) . . ?
C28 C27 N8 125.1(8) . . ?
H27 C27 N8 117.4(5) . . ?
H27 C27 C28 117.4(5) . . ?
C24 C23 C22 118.9(8) . . ?
H23 C23 C22 120.6(5) . . ?
H23 C23 C24 120.6(5) . . ?
C40 N10 Eu1 118.6(5) . . ?
C47 N10 Eu1 118.9(6) . . ?
C47 N10 C40 122.3(7) . . ?
C33 C40 N10 108.9(7) . . ?
C41 C40 N10 115.4(7) . . ?
C41 C40 C33 113.9(7) . . ?
H40 C40 N10 105.9(5) . . ?
H40 C40 C33 105.9(5) . . ?
H40 C40 C41 105.9(5) . . ?
O12 N12 O10 122.9(8) . . ?
O11 N12 O10 122.6(7) . . ?
O11 N12 O12 114.5(7) . . ?
C22 C21 N3 120.2(8) . . ?
H21 C21 N3 119.9(5) . . ?
H21 C21 C22 119.9(5) . . ?
C30 C29 C28 119.3(8) . . ?
H29 C29 C28 120.4(5) . . ?
H29 C29 C30 120.4(6) . . ?
C43 C42 C41 120.9(9) . . ?
H42 C42 C41 119.6(5) . . ?
H42 C42 C43 119.6(6) . . ?
C38 C37 C36 119.9(8) . . ?
H37 C37 C36 120.0(5) . . ?
H37 C37 C38 120.0(6) . . ?
C49 C50 C51 118.9(8) . . ?
H50 C50 C51 120.6(5) . . ?
H50 C50 C49 120.6(5) . . ?
C40 C33 N9 106.7(7) . . ?
C34 C33 N9 115.8(7) . . ?
C34 C33 C40 113.0(7) . . ?
H33 C33 N9 107.0(5) . . ?
H33 C33 C40 107.0(5) . . ?
H33 C33 C34 107.0(5) . . ?
C24 C25 C26 120.9(8) . . ?
H25 C25 C26 119.6(5) . . ?
H25 C25 C24 119.6(5) . . ?
O16 N14 O17 122.2(8) . . ?
O18 N14 O17 114.4(8) . . ?
O18 N14 O16 123.3(7) . . ?
N12 O11 Eu1 95.9(4) . . ?
C43 C44 C45 120.4(8) . . ?
H44 C44 C45 119.8(5) . . ?
H44 C44 C43 119.8(6) . . ?
C50 C49 C48 119.1(7) . . ?
H49 C49 C48 120.5(5) . . ?
H49 C49 C50 120.5(5) . . ?
C40 C41 C46 119.7(8) . . ?
C42 C41 C46 118.0(8) . . ?
C42 C41 C40 122.2(8) . . ?
C44 C45 C46 120.3(9) . . ?
H45 C45 C46 119.9(6) . . ?
H45 C45 C44 119.9(5) . . ?
O6 N6 O5 115.9(9) . . ?
O4 N6 O5 123.0(8) . . ?
O4 N6 O6 121.1(8) . . ?
C44 C43 C42 119.4(9) . . ?
H43 C43 C42 120.3(6) . . ?
H43 C43 C44 120.3(6) . . ?
C8 C9 C10 119.9(9) . . ?
H9 C9 C10 120.1(6) . . ?
H9 C9 C8 120.1(5) . . ?
C33 C34 C35 120.5(8) . . ?
C39 C34 C35 118.9(8) . . ?
C39 C34 C33 120.7(8) . . ?
N10 C47 C48 119.6(8) . . ?
H47 C47 C48 120.2(5) . . ?
H47 C47 N10 120.2(5) . . ?
C8 C7 N2 117.2(7) . . ?
C14 C7 N2 107.5(6) . . ?
C14 C7 C8 110.0(7) . . ?
H7 C7 N2 107.2(5) . . ?
H7 C7 C8 107.2(5) . . ?
H7 C7 C14 107.2(5) . . ?
C38 C39 C34 120.7(10) . . ?
H39 C39 C34 119.6(6) . . ?
H39 C39 C38 119.6(6) . . ?
C39 C38 C37 119.6(10) . . ?
H38 C38 C37 120.2(6) . . ?
H38 C38 C39 120.2(6) . . ?
C20 C19 C18 119.3(8) . . ?
H19 C19 C18 120.4(5) . . ?
H19 C19 C20 120.4(5) . . ?
C17 C18 C19 120.4(8) . . ?
H18 C18 C19 119.8(5) . . ?
H18 C18 C17 119.8(5) . . ?
C16 C17 C18 120.2(9) . . ?
H17 C17 C18 119.9(5) . . ?
H17 C17 C16 119.9(6) . . ?
C15 C16 C17 120.3(9) . . ?
H16 C16 C17 119.9(6) . . ?
H16 C16 C15 119.9(5) . . ?
C16 C15 C14 119.9(8) . . ?
C20 C15 C14 121.7(7) . . ?
C20 C15 C16 118.3(8) . . ?
C15 C20 C19 121.4(8) . . ?
H20 C20 C19 119.3(5) . . ?
H20 C20 C15 119.3(5) . . ?
N1 C1 C2 123.1(7) . . ?
H1 C1 C2 118.4(4) . . ?
H1 C1 N1 118.4(4) . . ?
C3 C2 C1 119.1(7) . . ?
H2 C2 C1 120.4(4) . . ?
H2 C2 C3 120.4(5) . . ?
C4 C3 C2 119.2(7) . . ?
H3 C3 C2 120.4(5) . . ?
H3 C3 C4 120.4(4) . . ?
C5 C4 C3 119.8(7) . . ?
H4 C4 C3 120.1(4) . . ?
H4 C4 C5 120.1(4) . . ?
C4 C5 C6 122.9(6) . . ?
N1 C5 C6 115.4(6) . . ?
N1 C5 C4 121.7(7) . . ?
C1 N1 Eu2 123.2(5) . . ?
C5 N1 Eu2 119.2(5) . . ?
C5 N1 C1 117.0(6) . . ?
N14 O18 Eu1 97.2(5) . . ?

loop_
_geom_bond_atom_site_label_1
_geom_bond_atom_site_label_2
_geom_bond_distance
_geom_bond_site_symmetry_2
_geom_bond_publ_flag
Eu1 N11 2.571(7) . ?
Eu1 O15 2.490(7) . ?
Eu1 N8 2.604(7) . ?
Eu1 N9 2.528(7) . ?
Eu1 O12 2.479(6) . ?
Eu1 O17 2.500(7) . ?
Eu1 O14 2.500(7) . ?
Eu1 N10 2.608(7) . ?
Eu1 O11 2.500(6) . ?
Eu1 O18 2.479(6) . ?
Eu2 O9 2.534(7) . ?
Eu2 O2 2.497(6) . ?
Eu2 O8 2.494(6) . ?
Eu2 O5 2.521(7) . ?
Eu2 O3 2.523(6) . ?
Eu2 N2 2.561(6) . ?
Eu2 O6 2.507(7) . ?
Eu2 N4 2.603(7) . ?
Eu2 N3 2.525(7) . ?
Eu2 N1 2.533(6) . ?
O9 N7 1.286(10) . ?
N13 O13 1.239(13) . ?
N13 O15 1.264(10) . ?
N13 O14 1.243(11) . ?
O2 N5 1.273(11) . ?
N7 O7 1.225(12) . ?
N7 O8 1.280(11) . ?
O5 N6 1.259(11) . ?
N11 C52 1.333(11) . ?
N11 C48 1.359(10) . ?
O3 N5 1.268(9) . ?
O10 N12 1.205(11) . ?
C51 C52 1.415(12) . ?
C51 C50 1.388(12) . ?
C51 H51 0.9500 . ?
C52 H52 0.9500 . ?
N2 C6 1.264(11) . ?
N2 C7 1.478(10) . ?
C10 C11 1.407(16) . ?
C10 C9 1.404(13) . ?
C10 H10 0.9500 . ?
O6 N6 1.284(10) . ?
N5 O1 1.213(11) . ?
C12 C11 1.334(17) . ?
C12 C13 1.395(13) . ?
C12 H12 0.9500 . ?
C6 C5 1.473(11) . ?
C6 H6 0.9500 . ?
C11 H11 0.9500 . ?
C35 C36 1.396(12) . ?
C35 C34 1.378(13) . ?
C35 H35 0.9500 . ?
N4 C26 1.356(11) . ?
N4 C22 1.343(11) . ?
N8 C31 1.367(11) . ?
N8 C27 1.342(12) . ?
C8 C13 1.394(13) . ?
C8 C9 1.375(14) . ?
C8 C7 1.518(10) . ?
C28 C27 1.378(13) . ?
C28 C29 1.403(14) . ?
C28 H28 0.9500 . ?
N9 C32 1.282(11) . ?
N9 C33 1.489(10) . ?
C32 C31 1.449(12) . ?
C32 H32 0.9500 . ?
O4 N6 1.238(12) . ?
C48 C49 1.405(11) . ?
C48 C47 1.444(12) . ?
O12 N12 1.278(9) . ?
O17 N14 1.295(10) . ?
N3 C14 1.496(10) . ?
N3 C21 1.278(12) . ?
C26 C25 1.398(13) . ?
C26 H26 0.9500 . ?
C14 C7 1.538(11) . ?
C14 C15 1.514(11) . ?
C14 H14 1.0000 . ?
C46 C41 1.395(13) . ?
C46 C45 1.390(12) . ?
C46 H46 0.9500 . ?
C30 C31 1.399(13) . ?
C30 C29 1.375(13) . ?
C30 H30 0.9500 . ?
C13 H13 0.9500 . ?
C22 C23 1.378(13) . ?
C22 C21 1.481(12) . ?
C24 C23 1.413(12) . ?
C24 C25 1.352(13) . ?
C24 H24 0.9500 . ?
C36 C37 1.355(15) . ?
C36 H36 0.9500 . ?
C27 H27 0.9500 . ?
C23 H23 0.9500 . ?
N10 C40 1.473(10) . ?
N10 C47 1.285(12) . ?
C40 C33 1.537(12) . ?
C40 C41 1.523(10) . ?
C40 H40 1.0000 . ?
N12 O11 1.279(11) . ?
C21 H21 0.9500 . ?
C29 H29 0.9500 . ?
C42 C41 1.404(13) . ?
C42 C43 1.396(13) . ?
C42 H42 0.9500 . ?
O16 N14 1.216(12) . ?
C37 C38 1.387(15) . ?
C37 H37 0.9500 . ?
C50 C49 1.392(12) . ?
C50 H50 0.9500 . ?
C33 C34 1.520(11) . ?
C33 H33 1.0000 . ?
C25 H25 0.9500 . ?
N14 O18 1.285(11) . ?
C44 C45 1.373(14) . ?
C44 C43 1.390(15) . ?
C44 H44 0.9500 . ?
C49 H49 0.9500 . ?
C45 H45 0.9500 . ?
C43 H43 0.9500 . ?
C9 H9 0.9500 . ?
C34 C39 1.378(14) . ?
C47 H47 0.9500 . ?
C7 H7 1.0000 . ?
C39 C38 1.392(13) . ?
C39 H39 0.9500 . ?
C38 H38 0.9500 . ?
C19 C18 1.378(10) . ?
C19 C20 1.378(9) . ?
C19 H19 0.9500 . ?
C18 C17 1.373(11) . ?
C18 H18 0.9500 . ?
C17 C16 1.380(10) . ?
C17 H17 0.9500 . ?
C16 C15 1.395(10) . ?
C16 H16 0.9500 . ?
C15 C20 1.385(10) . ?
C20 H20 0.9500 . ?
C1 C2 1.370(9) . ?
C1 N1 1.354(9) . ?
C1 H1 0.9500 . ?
C2 C3 1.373(9) . ?
C2 H2 0.9500 . ?
C3 C4 1.376(9) . ?
C3 H3 0.9500 . ?
C4 C5 1.373(9) . ?
C4 H4 0.9500 . ?
C5 N1 1.373(8) . ?

loop_
_geom_torsion_atom_site_label_1
_geom_torsion_atom_site_label_2
_geom_torsion_atom_site_label_3
_geom_torsion_atom_site_label_4
_geom_torsion
_geom_torsion_site_symmetry_1
_geom_torsion_site_symmetry_2
_geom_torsion_site_symmetry_3
_geom_torsion_site_symmetry_4
_geom_torsion_publ_flag
Eu1 N11 C52 C51 174.7(7) . . . . ?
Eu1 N11 C48 C49 -170.4(6) . . . . ?
Eu1 N11 C48 C47 12.1(7) . . . . ?
Eu1 O15 N13 O13 169.1(5) . . . . ?
Eu1 O15 N13 O14 -8.7(5) . . . . ?
Eu1 N8 C31 C32 -6.4(7) . . . . ?
Eu1 N8 C31 C30 170.2(7) . . . . ?
Eu1 N8 C27 C28 -168.9(8) . . . . ?
Eu1 N9 C32 C31 4.4(8) . . . . ?
Eu1 N9 C33 C40 -48.0(6) . . . . ?
Eu1 N9 C33 C34 -174.7(6) . . . . ?
Eu1 O12 N12 O10 166.3(5) . . . . ?
Eu1 O12 N12 O11 -11.6(5) . . . . ?
Eu1 O17 N14 O16 172.5(5) . . . . ?
Eu1 O17 N14 O18 -8.3(5) . . . . ?
Eu1 O14 N13 O13 -169.1(5) . . . . ?
Eu1 O14 N13 O15 8.7(5) . . . . ?
Eu1 N10 C40 C33 -34.8(6) . . . . ?
Eu1 N10 C40 C41 -164.4(6) . . . . ?
Eu1 N10 C47 C48 -15.2(8) . . . . ?
Eu1 O11 N12 O10 -166.4(5) . . . . ?
Eu1 O11 N12 O12 11.5(5) . . . . ?
Eu1 O18 N14 O17 8.4(5) . . . . ?
Eu1 O18 N14 O16 -172.5(5) . . . . ?
Eu2 O9 N7 O7 169.6(5) . . . . ?
Eu2 O9 N7 O8 -10.1(5) . . . . ?
Eu2 O2 N5 O3 -15.8(5) . . . . ?
Eu2 O2 N5 O1 163.2(5) . . . . ?
Eu2 O8 N7 O9 10.3(5) . . . . ?
Eu2 O8 N7 O7 -169.4(5) . . . . ?
Eu2 O5 N6 O6 -9.4(5) . . . . ?
Eu2 O5 N6 O4 168.1(5) . . . . ?
Eu2 O3 N5 O2 15.6(5) . . . . ?
Eu2 O3 N5 O1 -163.4(5) . . . . ?
Eu2 N2 C6 C5 12.2(8) . . . . ?
Eu2 N2 C7 C8 -171.0(6) . . . . ?
Eu2 N2 C7 C14 -46.5(6) . . . . ?
Eu2 O6 N6 O5 9.4(5) . . . . ?
Eu2 O6 N6 O4 -168.1(5) . . . . ?
Eu2 N4 C26 C25 165.2(7) . . . . ?
Eu2 N4 C22 C23 -165.5(7) . . . . ?
Eu2 N4 C22 C21 18.7(7) . . . . ?
Eu2 N3 C14 C7 -29.8(6) . . . . ?
Eu2 N3 C14 C15 -156.1(6) . . . . ?
Eu2 N3 C21 C22 -10.0(8) . . . . ?
Eu2 N1 C1 C2 -170.6(6) . . . . ?
Eu2 N1 C5 C6 -9.6(7) . . . . ?
Eu2 N1 C5 C4 169.6(7) . . . . ?
N11 C52 C51 C50 -3.9(11) . . . . ?
N11 C48 C49 C50 -4.8(11) . . . . ?
N11 C48 C47 N10 2.2(11) . . . . ?
C51 C50 C49 C48 2.0(11) . . . . ?
N2 C6 C5 C4 179.0(9) . . . . ?
N2 C6 C5 N1 -1.8(11) . . . . ?
N2 C7 C8 C13 -130.2(8) . . . . ?
N2 C7 C8 C9 54.4(9) . . . . ?
N2 C7 C14 N3 46.8(7) . . . . ?
N2 C7 C14 C15 174.6(6) . . . . ?
C10 C11 C12 C13 0.8(12) . . . . ?
C10 C9 C8 C13 0.3(11) . . . . ?
C10 C9 C8 C7 175.6(8) . . . . ?
C12 C13 C8 C9 1.0(11) . . . . ?
C12 C13 C8 C7 -174.5(8) . . . . ?
C6 C5 C4 C3 -178.9(9) . . . . ?
C6 C5 N1 C1 179.0(7) . . . . ?
C35 C36 C37 C38 0.4(10) . . . . ?
C35 C34 C33 N9 -100.2(9) . . . . ?
C35 C34 C33 C40 136.3(8) . . . . ?
C35 C34 C39 C38 -1.1(9) . . . . ?
N4 C26 C25 C24 -2.6(11) . . . . ?
N4 C22 C23 C24 0.2(12) . . . . ?
N4 C22 C21 N3 -6.5(10) . . . . ?
N8 C31 C32 N9 1.6(11) . . . . ?
N8 C31 C30 C29 2.0(12) . . . . ?
N8 C27 C28 C29 -3.2(13) . . . . ?
C8 C7 C14 N3 175.6(7) . . . . ?
C8 C7 C14 C15 -56.6(7) . . . . ?
C28 C29 C30 C31 0.0(12) . . . . ?
N9 C32 C31 C30 -175.0(10) . . . . ?
N9 C33 C40 N10 50.9(8) . . . . ?
N9 C33 C40 C41 -178.7(7) . . . . ?
N9 C33 C34 C39 78.7(9) . . . . ?
C32 C31 C30 C29 178.5(10) . . . . ?
C48 C47 N10 C40 169.5(8) . . . . ?
N3 C14 C15 C16 -121.1(9) . . . . ?
N3 C14 C15 C20 60.6(9) . . . . ?
N3 C21 C22 C23 177.6(10) . . . . ?
C26 C25 C24 C23 2.6(12) . . . . ?
C14 C15 C16 C17 179.8(8) . . . . ?
C14 C15 C20 C19 -179.4(7) . . . . ?
C46 C41 C40 N10 -85.8(9) . . . . ?
C46 C41 C40 C33 147.1(8) . . . . ?
C46 C41 C42 C43 -1.8(10) . . . . ?
C46 C45 C44 C43 -1.8(11) . . . . ?
C22 C23 C24 C25 -1.4(12) . . . . ?
C36 C37 C38 C39 -0.1(10) . . . . ?
N10 C40 C33 C34 179.2(7) . . . . ?
N10 C40 C41 C42 95.6(9) . . . . ?
C40 C33 C34 C39 -44.7(9) . . . . ?
C40 C41 C42 C43 176.8(8) . . . . ?
C42 C43 C44 C45 -0.3(11) . . . . ?
C37 C38 C39 C34 0.4(10) . . . . ?
C33 C34 C39 C38 -180.0(8) . . . . ?
C19 C18 C17 C16 0.8(11) . . . . ?
C19 C20 C15 C16 2.3(9) . . . . ?
C18 C17 C16 C15 0.3(11) . . . . ?
C17 C16 C15 C20 -1.8(11) . . . . ?
C1 C2 C3 C4 -0.6(11) . . . . ?
C1 N1 C5 C4 -1.7(9) . . . . ?
C2 C3 C4 C5 -0.8(10) . . . . ?
C3 C4 C5 N1 2.0(10) . . . . ?

loop_
_restr_distance_atom_site_label_1
_restr_distance_atom_site_label_2
_restr_distance_site_symmetry_2
_restr_distance_target
_restr_distance_target_weight_param
_restr_distance_diff
C19 C18 1 1.3700 0.0200 -0.0080
C19 C17 1 2.3700 0.0400 -0.0179
C19 C15 1 2.3800 0.0400 -0.0298
C19 C20 1 1.3800 0.0200 0.0022
C18 C17 1 1.3600 0.0200 -0.0130
C18 C16 1 2.3600 0.0400 -0.0269
C17 C16 1 1.3600 0.0200 -0.0202
C17 C15 1 2.3700 0.0400 -0.0364
C16 C15 1 1.3700 0.0200 -0.0246
C16 C20 1 2.3700 0.0400 -0.0170
C15 C20 1 1.3700 0.0200 -0.0155
C1 C2 1 1.3700 0.0200 0.0001
C1 C3 1 2.3700 0.0400 0.0050
C1 C5 1 2.3800 0.0400 0.0550
C1 N1 1 1.3800 0.0200 0.0259
C2 C3 1 1.3600 0.0200 -0.0132
C2 C4 1 2.3600 0.0400 -0.0107
C3 C4 1 1.3600 0.0200 -0.0156
C3 C5 1 2.3700 0.0400 -0.0078
C4 C5 1 1.3700 0.0200 -0.0030
C4 N1 1 2.3700 0.0400 -0.0284
C5 N1 1 1.3700 0.0200 -0.0025

loop_
_restr_equal_distance_atom_site_label_1
_restr_equal_distance_atom_site_label_2
_restr_equal_distance_site_symmetry_2
_restr_equal_distance_class_id
C19 C18 1 1
C19 C17 1 2
C19 C15 1 2
C18 C17 1 1
C17 C16 1 1
C16 C18 1 2
C16 C15 1 1
C16 C20 1 2
C15 C17 1 2
C15 C20 1 1
C20 C19 1 1
C20 C18 1 2
C1 C2 1 3
C1 C3 1 4
C1 C5 1 4
C2 C3 1 3
C3 C4 1 3
C4 C2 1 4
C4 C5 1 3
C4 N1 1 4
C5 C3 1 4
C5 N1 1 3
N1 C1 1 3
N1 C2 1 4

loop_
_restr_equal_distance_class_class_id
_restr_equal_distance_class_target_weight_param
_restr_equal_distance_class_average
_restr_equal_distance_class_esd
_restr_equal_distance_class_diff_max
1 0.0200 1.3815 0.0069 0.0131
2 0.0400 2.3927 0.0114 0.0171
3 0.0200 1.3697 0.0072 0.0156
4 0.0400 2.3720 0.0243 0.0470

loop_
_restr_U_iso_atom_site_label
_restr_U_iso_weight_param
O9 0.0500
O9 0.0050
N13 0.0030
N13 0.0500
O5 0.0050
O10 0.0100
C51 0.0050
C52 0.0100
C32 0.0050
C48 0.0050
C14 0.0100
C30 0.0050
C24 0.0050
C42 0.0050
C33 0.0050
C41 0.0050
C9 0.0500
C9 0.0100
C47 0.0100
C47 0.0500
C7 0.0050

loop_
_restr_U_similar_atom_site_label_1
_restr_U_similar_atom_site_label_2
_restr_U_similar_weight_param
C19 C18 0.0400
C19 C20 0.0400
C18 C17 0.0400
C17 C16 0.0400
C16 C15 0.0400
C15 C20 0.0400
C1 C2 0.0400
C1 N1 0.0400
C2 C3 0.0400
C3 C4 0.0400
C4 C5 0.0400
C5 N1 0.0400

loop_
_restr_chirality_atom_site_label_1
_restr_chirality_atom_site_label_2
_restr_chirality_atom_site_label_3
_restr_chirality_atom_site_label_4
_restr_chirality_site_symmetry_1
_restr_chirality_site_symmetry_2
_restr_chirality_site_symmetry_3
_restr_chirality_site_symmetry_4
_restr_chirality_volume_target
_restr_chirality_weight_param
_restr_chirality_diff
C18 C17 C20 C19 1 1 1 1 0.0000 0.1000 0.0130
C17 C20 C19 C15 1 1 1 1 0.0000 0.1000 -0.0933
C16 C18 C17 C20 1 1 1 1 0.0000 0.1000 0.0417
C2 C3 N1 C1 1 1 1 1 0.0000 0.1000 -0.0261
C3 N1 C1 C5 1 1 1 1 0.0000 0.1000 0.0519
C4 C2 C3 N1 1 1 1 1 0.0000 0.1000 -0.0142

loop_
_restr_rigu_atom_site_label_1
_restr_rigu_atom_site_label_2
_restr_rigu_target_weight_param
_restr_rigu_u13_diff
_restr_rigu_u23_diff
_restr_rigu_u33_diff
C19 C18 0.004000 -0.000555 0.002900 0.001347
C19 C17 0.004000 0.002366 0.005879 0.000774
C19 C15 0.004000 -0.001636 0.001040 0.004559
C19 C20 0.004000 -0.001786 -0.000731 0.000005
C18 C17 0.004000 0.001864 0.002610 -0.000088
C18 C16 0.004000 -0.001244 0.005698 -0.000538
C18 C20 0.004000 -0.000644 -0.002673 0.000527
C17 C16 0.004000 -0.001163 0.000557 -0.000767
C17 C15 0.004000 0.003092 0.000634 0.005063
C16 C15 0.004000 0.001306 0.001874 -0.000113
C16 C20 0.004000 0.001105 -0.004796 -0.002106
C15 C20 0.004000 0.000100 0.000748 -0.002403
C1 C2 0.004000 0.001497 -0.000942 -0.000192
C1 C3 0.004000 0.000702 -0.003446 0.002849
C1 C5 0.004000 -0.001206 -0.004210 -0.000631
C1 N1 0.004000 0.000617 0.001402 -0.002638
C2 C3 0.004000 -0.002370 -0.005076 0.002900
C2 C4 0.004000 -0.005305 -0.003769 -0.001417
C2 N1 0.004000 0.002823 0.002937 0.000863
C3 C4 0.004000 -0.001359 -0.000697 -0.000410
C3 C5 0.004000 0.000054 -0.005897 0.002176
C4 C5 0.004000 0.000532 -0.002394 0.000610
C4 N1 0.004000 -0.004248 -0.000664 0.004032
C5 N1 0.004000 0.001082 -0.002012 0.002056
